data_7160437
loop_
_publ_author_name
'Ozturk, Sena'
'Davis, Alexander R.'
'Seaton, Colin C.'
'Male, Louise'
'Pike, Sarah J.'

_publ_section_title
;
 Solvatomorphism of a 2,6-pyridyldicarboxamide-based foldamer.
;
_journal_issue 23
_journal_name_full 'Organic &amp; biomolecular chemistry'
_journal_page_first 5590
_journal_page_last 5599
_journal_paper_doi 10.1039/d5ob00342c
_journal_volume 23
_journal_year 2025
_chemical_formula_moiety 'C H2 Cl2, C31 H25 N9 O2'
_chemical_formula_sum 'C32 H27 Cl2 N9 O2'
_chemical_formula_weight 640.52
_space_group_crystal_system orthorhombic
_space_group_IT_number 33
_space_group_name_Hall 'P 2c -2n'
_space_group_name_H-M_alt 'P n a 21'
_atom_sites_solution_hydrogens mixed
_atom_sites_solution_primary dual
_audit_creation_date 2021-12-15
_audit_creation_method
;
Olex2 1.5
(compiled 2021.12.09 svn.r5202d8cf for OlexSys, GUI svn.r6439)
;
_audit_update_record
;
2025-02-24 deposited with the CCDC.	2025-03-10 downloaded from the CCDC.
;
_cell_angle_alpha 90
_cell_angle_beta 90
_cell_angle_gamma 90
_cell_formula_units_Z 4
_cell_length_a 22.019(10)
_cell_length_b 12.786(6)
_cell_length_c 10.554(4)
_cell_measurement_reflns_used 1516
_cell_measurement_temperature 99.94
_cell_measurement_theta_max 20.51
_cell_measurement_theta_min 2.44
_cell_volume 2971(2)
_computing_molecular_graphics 'Olex2 1.5 (Dolomanov et al., 2009)'
_computing_publication_material 'Olex2 1.5 (Dolomanov et al., 2009)'
_computing_structure_refinement 'SHELXL 2018/3 (Sheldrick, 2015)'
_computing_structure_solution 'SHELXT 2018/2 (Sheldrick, 2018)'
_diffrn_ambient_temperature 99.94
_diffrn_measured_fraction_theta_full 0.996
_diffrn_measured_fraction_theta_max 0.973
_diffrn_measurement_device_type 'Bruker APEX-II CCD'
_diffrn_measurement_method '\f and \w scans'
_diffrn_radiation_type MoK\a
_diffrn_radiation_wavelength 0.71073
_diffrn_reflns_av_R_equivalents 0.1788
_diffrn_reflns_av_unetI/netI 0.2249
_diffrn_reflns_Laue_measured_fraction_full 0.996
_diffrn_reflns_Laue_measured_fraction_max 0.973
_diffrn_reflns_limit_h_max 29
_diffrn_reflns_limit_h_min -28
_diffrn_reflns_limit_k_max 16
_diffrn_reflns_limit_k_min -13
_diffrn_reflns_limit_l_max 13
_diffrn_reflns_limit_l_min -13
_diffrn_reflns_number 21038
_diffrn_reflns_point_group_measured_fraction_full 0.990
_diffrn_reflns_point_group_measured_fraction_max 0.950
_diffrn_reflns_theta_full 25.242
_diffrn_reflns_theta_max 28.291
_diffrn_reflns_theta_min 2.502
_diffrn_standards_number 0
_exptl_absorpt_coefficient_mu 0.267
_exptl_absorpt_correction_T_max 0.7457
_exptl_absorpt_correction_T_min 0.6252
_exptl_absorpt_correction_type none
_exptl_absorpt_process_details
;
SADABS-2014/5 (Bruker,2014) was used for absorption correction.
wR2(int) was 0.1277 before and 0.0748 after correction.
The Ratio of minimum to maximum transmission is 0.8384.
The \l/2 correction factor is 0.00150.
;
_exptl_crystal_colour yellow
_exptl_crystal_colour_primary yellow
_exptl_crystal_density_diffrn 1.432
_exptl_crystal_description needle
_exptl_crystal_F_000 1328
_exptl_crystal_size_max 0.53
_exptl_crystal_size_mid 0.097
_exptl_crystal_size_min 0.04
_refine_diff_density_max 0.355
_refine_diff_density_min -0.469
_refine_diff_density_rms 0.086
_refine_ls_abs_structure_details
;
 Flack x determined using 677 quotients [(I+)-(I-)]/[(I+)+(I-)]
 (Parsons, Flack and Wagner, Acta Cryst. B69 (2013) 249-259).
;
_refine_ls_abs_structure_Flack 0.09(9)
_refine_ls_extinction_method none
_refine_ls_goodness_of_fit_ref 0.931
_refine_ls_hydrogen_treatment constr
_refine_ls_matrix_type full
_refine_ls_number_parameters 408
_refine_ls_number_reflns 6993
_refine_ls_number_restraints 1
_refine_ls_restrained_S_all 0.931
_refine_ls_R_factor_all 0.2424
_refine_ls_R_factor_gt 0.0788
_refine_ls_shift/su_max 0.000
_refine_ls_shift/su_mean 0.000
_refine_ls_structure_factor_coef Fsqd
_refine_ls_weighting_details 'w=1/[\s^2^(Fo^2^)+(0.0916P)^2^] where P=(Fo^2^+2Fc^2^)/3'
_refine_ls_weighting_scheme calc
_refine_ls_wR_factor_gt 0.1666
_refine_ls_wR_factor_ref 0.2322
_reflns_Friedel_coverage 0.853
_reflns_Friedel_fraction_full 0.984
_reflns_Friedel_fraction_max 0.924
_reflns_number_gt 2704
_reflns_number_total 6993
_reflns_threshold_expression 'I > 2\s(I)'
_cod_data_source_file d5ob00342c2.cif
_cod_data_source_block sp081
_cod_depositor_comments 'Adding full bibliography for 7160437--7160444.cif.'
_cod_database_code 7160437
_shelx_shelxl_version_number 2018/3
_shelx_space_group_comment
;
The symmetry employed for this shelxl refinement is uniquely defined
by the following loop, which should always be used as a source of
symmetry information in preference to the above space-group names.
They are only intended as comments.
;
_olex2_refinement_description
;
1. Fixed Uiso
 At 1.2 times of:
  All C(H) groups, All C(H,H) groups, All N(H) groups, All N(H,H) groups
2.a Rotating group:
 N1(H1A,H1B), N9(H9A,H9B)
2.b Secondary CH2 refined with riding coordinates:
 C32(H32A,H32B)
2.c Aromatic/amide H refined with riding coordinates:
 N4(H4), N6(H6), C1(H1), C2(H2), C5(H5), C6(H6A), C8(H8), C9(H9), C10(H10),
 C11(H11), C15(H15), C16(H16), C17(H17), C21(H21), C22(H22), C23(H23), C24(H24),
  C28(H28), C29(H29), C30(H30), C31(H31)
;
_olex2_submission_special_instructions 'No special instructions were received'

loop_
_space_group_symop_operation_xyz
'x, y, z'
'-x, -y, z+1/2'
'x+1/2, -y+1/2, z'
'-x+1/2, y+1/2, z+1/2'

loop_
_atom_site_label
_atom_site_type_symbol
_atom_site_fract_x
_atom_site_fract_y
_atom_site_fract_z
_atom_site_U_iso_or_equiv
_atom_site_adp_type
_atom_site_occupancy
_atom_site_site_symmetry_order
_atom_site_calc_flag
_atom_site_refinement_flags_posn
_atom_site_refinement_flags_adp
_atom_site_refinement_flags_occupancy
_atom_site_disorder_assembly
_atom_site_disorder_group
Cl1 Cl 0.63978(14) -0.0597(3) 0.2592(3) 0.0638(10) Uani 1 1 d . . . . .
Cl2 Cl 0.70919(14) 0.0353(2) 0.4658(3) 0.0560(9) Uani 1 1 d . . . . .
C32 C 0.6511(7) 0.0525(10) 0.3537(13) 0.074(4) Uani 1 1 d . . . . .
H32A H 0.661379 0.112376 0.298265 0.088 Uiso 1 1 calc R U . . .
H32B H 0.612774 0.069460 0.398291 0.088 Uiso 1 1 calc R U . . .
O1 O 0.6933(3) 0.6980(5) 0.5591(7) 0.0392(18) Uani 1 1 d . . . . .
O2 O 0.5653(3) 0.1975(5) 0.5127(7) 0.0390(18) Uani 1 1 d . . . . .
N1 N 0.2979(5) 0.6997(9) 0.7043(10) 0.067(3) Uani 1 1 d . . . . .
H1A H 0.316284 0.737300 0.643765 0.081 Uiso 1 1 d R U . . .
H1B H 0.258273 0.696589 0.684900 0.081 Uiso 1 1 d R U . . .
N2 N 0.4197(4) 0.6829(6) 0.6878(8) 0.036(2) Uani 1 1 d . . . . .
N3 N 0.4757(4) 0.6741(6) 0.6646(8) 0.032(2) Uani 1 1 d . . . . .
N4 N 0.5913(4) 0.6671(5) 0.5838(8) 0.030(2) Uani 1 1 d . . . . .
H4 H 0.564431 0.616274 0.578207 0.036 Uiso 1 1 calc R U . . .
N5 N 0.6088(3) 0.4634(6) 0.5406(7) 0.0259(18) Uani 1 1 d . . . . .
N6 N 0.5099(3) 0.3458(5) 0.4841(8) 0.0254(18) Uani 1 1 d . . . . .
H6 H 0.513323 0.414393 0.485804 0.031 Uiso 1 1 calc R U . . .
N7 N 0.4259(4) 0.4847(5) 0.3981(7) 0.0264(18) Uani 1 1 d . . . . .
N8 N 0.3812(4) 0.5461(6) 0.3843(8) 0.0302(19) Uani 1 1 d . . . . .
N9 N 0.2890(4) 0.6900(7) 0.3886(9) 0.045(2) Uani 1 1 d . . . . .
H9A H 0.289375 0.624642 0.414769 0.054 Uiso 1 1 d R U . . .
H9B H 0.268495 0.728601 0.442744 0.054 Uiso 1 1 d R U . . .
C1 C 0.3162(6) 0.4126(12) 0.7409(11) 0.059(4) Uani 1 1 d . . . . .
H1 H 0.291504 0.352484 0.752445 0.071 Uiso 1 1 calc R U . . .
C2 C 0.2887(6) 0.5117(12) 0.7297(11) 0.058(4) Uani 1 1 d . . . . .
H2 H 0.245775 0.517912 0.734600 0.069 Uiso 1 1 calc R U . . .
C3 C 0.3241(5) 0.5999(10) 0.7115(11) 0.049(3) Uani 1 1 d . . . . .
C4 C 0.3875(5) 0.5897(9) 0.7055(10) 0.037(3) Uani 1 1 d . . . . .
C5 C 0.4143(5) 0.4906(9) 0.7166(10) 0.043(3) Uani 1 1 d . . . . .
H5 H 0.457234 0.483732 0.711320 0.052 Uiso 1 1 calc R U . . .
C6 C 0.3783(6) 0.4017(10) 0.7353(11) 0.052(3) Uani 1 1 d . . . . .
H6A H 0.396524 0.334681 0.744103 0.062 Uiso 1 1 calc R U . . .
C7 C 0.5070(5) 0.7714(7) 0.6490(10) 0.034(3) Uani 1 1 d . . . . .
C8 C 0.4808(5) 0.8690(8) 0.6732(10) 0.044(3) Uani 1 1 d . . . . .
H8 H 0.439969 0.872886 0.701947 0.053 Uiso 1 1 calc R U . . .
C9 C 0.5133(6) 0.9587(8) 0.6561(12) 0.054(3) Uani 1 1 d . . . . .
H9 H 0.494610 1.024714 0.669994 0.065 Uiso 1 1 calc R U . . .
C10 C 0.5732(6) 0.9535(8) 0.6187(12) 0.052(3) Uani 1 1 d . . . . .
H10 H 0.595879 1.016099 0.608674 0.063 Uiso 1 1 calc R U . . .
C11 C 0.6003(6) 0.8588(8) 0.5958(11) 0.048(3) Uani 1 1 d . . . . .
H11 H 0.641682 0.855834 0.570541 0.058 Uiso 1 1 calc R U . . .
C12 C 0.5671(5) 0.7679(7) 0.6098(9) 0.032(2) Uani 1 1 d . . . . .
C13 C 0.6499(5) 0.6384(8) 0.5665(9) 0.029(2) Uani 1 1 d . . . . .
C14 C 0.6587(4) 0.5211(7) 0.5622(9) 0.027(2) Uani 1 1 d . . . . .
C15 C 0.7163(4) 0.4793(8) 0.5829(9) 0.030(2) Uani 1 1 d . . . . .
H15 H 0.750450 0.523589 0.595055 0.036 Uiso 1 1 calc R U . . .
C16 C 0.7224(5) 0.3717(9) 0.5854(10) 0.040(3) Uani 1 1 d . . . . .
H16 H 0.760592 0.339988 0.602393 0.048 Uiso 1 1 calc R U . . .
C17 C 0.6715(5) 0.3117(8) 0.5623(10) 0.036(3) Uani 1 1 d . . . . .
H17 H 0.674564 0.237605 0.562646 0.043 Uiso 1 1 calc R U . . .
C18 C 0.6158(4) 0.3589(7) 0.5387(9) 0.028(2) Uani 1 1 d . . . . .
C19 C 0.5615(4) 0.2919(7) 0.5110(10) 0.028(2) Uani 1 1 d . . . . .
C20 C 0.4524(4) 0.3075(7) 0.4542(9) 0.026(2) Uani 1 1 d . . . . .
C21 C 0.4365(5) 0.2018(7) 0.4678(10) 0.032(2) Uani 1 1 d . . . . .
H21 H 0.465612 0.152499 0.496987 0.039 Uiso 1 1 calc R U . . .
C22 C 0.3774(5) 0.1697(7) 0.4380(10) 0.037(3) Uani 1 1 d . . . . .
H22 H 0.366778 0.098093 0.447790 0.044 Uiso 1 1 calc R U . . .
C23 C 0.3349(5) 0.2380(8) 0.3955(10) 0.034(2) Uani 1 1 d . . . . .
H23 H 0.295244 0.213680 0.375459 0.040 Uiso 1 1 calc R U . . .
C24 C 0.3486(5) 0.3417(7) 0.3814(10) 0.032(2) Uani 1 1 d . . . . .
H24 H 0.318553 0.389464 0.352604 0.038 Uiso 1 1 calc R U . . .
C25 C 0.4070(4) 0.3765(7) 0.4095(9) 0.025(2) Uani 1 1 d . . . . .
C26 C 0.3975(5) 0.6541(7) 0.3726(9) 0.033(3) Uani 1 1 d . . . . .
C27 C 0.3475(5) 0.7262(8) 0.3821(10) 0.035(3) Uani 1 1 d . . . . .
C28 C 0.3616(5) 0.8313(7) 0.3802(11) 0.040(3) Uani 1 1 d . . . . .
H28 H 0.329995 0.881368 0.388826 0.048 Uiso 1 1 calc R U . . .
C29 C 0.4198(6) 0.8645(9) 0.3663(11) 0.046(3) Uani 1 1 d . . . . .
H29 H 0.427920 0.937473 0.368596 0.055 Uiso 1 1 calc R U . . .
C30 C 0.4679(5) 0.7954(8) 0.3489(10) 0.041(3) Uani 1 1 d . . . . .
H30 H 0.507698 0.820763 0.332844 0.049 Uiso 1 1 calc R U . . .
C31 C 0.4567(5) 0.6900(8) 0.3554(9) 0.034(3) Uani 1 1 d . . . . .
H31 H 0.489225 0.641553 0.348222 0.041 Uiso 1 1 calc R U . . .

loop_
_atom_site_aniso_label
_atom_site_aniso_U_11
_atom_site_aniso_U_22
_atom_site_aniso_U_33
_atom_site_aniso_U_23
_atom_site_aniso_U_13
_atom_site_aniso_U_12
Cl1 0.0540(19) 0.074(2) 0.064(2) -0.0115(18) 0.0080(19) 0.0086(18)
Cl2 0.0516(17) 0.0451(15) 0.071(2) 0.0035(16) 0.0055(18) 0.0028(15)
C32 0.106(12) 0.060(8) 0.054(9) -0.003(7) -0.009(9) 0.029(8)
O1 0.043(4) 0.035(4) 0.039(5) 0.000(4) 0.001(4) -0.012(4)
O2 0.041(4) 0.019(3) 0.057(5) -0.001(3) -0.006(4) 0.004(3)
N1 0.049(6) 0.109(9) 0.044(7) -0.009(6) -0.006(6) 0.024(7)
N2 0.039(5) 0.038(5) 0.031(5) -0.003(4) -0.003(4) 0.016(4)
N3 0.038(5) 0.031(4) 0.026(5) 0.000(4) -0.004(4) 0.005(4)
N4 0.038(5) 0.013(4) 0.038(5) 0.000(3) -0.004(4) -0.007(4)
N5 0.024(4) 0.032(4) 0.021(4) -0.003(4) -0.001(4) -0.003(4)
N6 0.024(4) 0.020(3) 0.033(5) -0.003(4) -0.002(4) -0.001(3)
N7 0.033(4) 0.026(4) 0.020(4) 0.000(3) -0.001(4) 0.002(4)
N8 0.039(5) 0.026(4) 0.026(5) -0.001(4) -0.006(4) 0.006(4)
N9 0.049(6) 0.046(5) 0.041(6) -0.010(5) -0.001(5) 0.016(5)
C1 0.065(9) 0.085(10) 0.028(7) -0.006(7) 0.005(7) -0.033(8)
C2 0.045(7) 0.100(11) 0.027(7) -0.009(7) 0.008(6) -0.016(8)
C3 0.050(7) 0.066(8) 0.031(7) -0.009(6) -0.003(6) 0.000(7)
C4 0.034(6) 0.054(7) 0.024(6) -0.006(5) 0.002(5) 0.006(6)
C5 0.040(7) 0.066(8) 0.024(6) -0.006(5) 0.004(5) 0.001(6)
C6 0.058(8) 0.060(7) 0.037(8) -0.005(6) -0.002(7) -0.017(7)
C7 0.049(7) 0.023(5) 0.029(6) 0.000(4) -0.017(5) 0.006(5)
C8 0.056(7) 0.036(6) 0.040(7) -0.015(5) -0.011(6) 0.015(6)
C9 0.090(11) 0.025(6) 0.048(8) -0.005(5) -0.007(8) 0.011(7)
C10 0.074(9) 0.030(6) 0.053(8) 0.005(5) -0.001(7) -0.004(6)
C11 0.066(8) 0.032(6) 0.046(8) 0.013(5) -0.008(7) -0.008(6)
C12 0.041(6) 0.032(6) 0.024(6) -0.003(4) -0.009(5) -0.004(5)
C13 0.031(6) 0.042(6) 0.016(5) 0.000(5) -0.002(5) -0.011(5)
C14 0.030(5) 0.033(5) 0.018(5) 0.002(4) 0.004(5) 0.002(5)
C15 0.019(5) 0.042(6) 0.030(6) -0.003(5) -0.001(5) 0.000(5)
C16 0.031(6) 0.055(7) 0.034(7) -0.002(5) -0.003(5) 0.009(6)
C17 0.044(7) 0.037(6) 0.025(6) -0.005(5) -0.004(5) 0.002(5)
C18 0.029(5) 0.027(5) 0.026(6) 0.004(4) -0.005(5) 0.004(5)
C19 0.031(6) 0.022(5) 0.031(6) -0.003(4) -0.006(5) -0.002(5)
C20 0.032(5) 0.024(5) 0.022(5) -0.001(4) 0.002(5) 0.003(4)
C21 0.039(6) 0.030(5) 0.028(6) 0.002(5) 0.001(5) 0.001(5)
C22 0.048(7) 0.027(5) 0.035(7) 0.002(4) 0.003(6) -0.009(5)
C23 0.028(6) 0.040(6) 0.033(6) -0.002(5) -0.002(5) -0.007(5)
C24 0.027(5) 0.033(6) 0.035(6) -0.003(5) -0.002(5) 0.005(5)
C25 0.034(6) 0.023(5) 0.018(5) -0.005(4) 0.000(4) 0.000(4)
C26 0.046(7) 0.033(6) 0.022(6) 0.005(5) -0.006(5) 0.008(5)
C27 0.030(6) 0.049(7) 0.024(6) -0.005(5) -0.003(5) 0.014(5)
C28 0.064(8) 0.027(6) 0.029(6) 0.000(5) -0.007(6) 0.017(5)
C29 0.061(8) 0.036(6) 0.042(8) 0.005(5) -0.003(7) 0.001(6)
C30 0.053(7) 0.029(6) 0.041(7) 0.006(5) -0.001(6) 0.000(5)
C31 0.041(6) 0.035(6) 0.026(6) 0.003(5) -0.005(5) 0.006(5)

loop_
_atom_type_symbol
_atom_type_description
_atom_type_scat_dispersion_real
_atom_type_scat_dispersion_imag
_atom_type_scat_source
C C 0.0033 0.0016 'International Tables Vol C Tables 4.2.6.8 and 6.1.1.4'
H H 0.0000 0.0000 'International Tables Vol C Tables 4.2.6.8 and 6.1.1.4'
Cl Cl 0.1484 0.1585 'International Tables Vol C Tables 4.2.6.8 and 6.1.1.4'
N N 0.0061 0.0033 'International Tables Vol C Tables 4.2.6.8 and 6.1.1.4'
O O 0.0106 0.0060 'International Tables Vol C Tables 4.2.6.8 and 6.1.1.4'

loop_
_geom_angle_atom_site_label_1
_geom_angle_atom_site_label_2
_geom_angle_atom_site_label_3
_geom_angle
_geom_angle_site_symmetry_1
_geom_angle_site_symmetry_3
_geom_angle_publ_flag
Cl1 C32 H32A 109.1 . . ?
Cl1 C32 H32B 109.1 . . ?
Cl2 C32 Cl1 112.5(7) . . ?
Cl2 C32 H32A 109.1 . . ?
Cl2 C32 H32B 109.1 . . ?
H32A C32 H32B 107.8 . . ?
H1A N1 H1B 107.5 . . ?
C3 N1 H1A 109.9 . . ?
C3 N1 H1B 111.8 . . ?
N3 N2 C4 116.4(8) . . ?
N2 N3 C7 114.5(8) . . ?
C12 N4 H4 115.5 . . ?
C13 N4 H4 115.5 . . ?
C13 N4 C12 129.0(8) . . ?
C14 N5 C18 117.0(8) . . ?
C19 N6 H6 115.5 . . ?
C19 N6 C20 128.9(7) . . ?
C20 N6 H6 115.5 . . ?
N8 N7 C25 112.2(7) . . ?
N7 N8 C26 114.4(8) . . ?
H9A N9 H9B 109.5 . . ?
C27 N9 H9A 109.2 . . ?
C27 N9 H9B 109.0 . . ?
C2 C1 H1 119.5 . . ?
C6 C1 H1 119.5 . . ?
C6 C1 C2 121.0(12) . . ?
C1 C2 H2 119.9 . . ?
C3 C2 C1 120.1(11) . . ?
C3 C2 H2 119.9 . . ?
N1 C3 C4 119.4(12) . . ?
C2 C3 N1 121.2(11) . . ?
C2 C3 C4 119.4(12) . . ?
N2 C4 C3 115.5(11) . . ?
N2 C4 C5 124.6(9) . . ?
C5 C4 C3 119.9(11) . . ?
C4 C5 H5 119.8 . . ?
C6 C5 C4 120.4(11) . . ?
C6 C5 H5 119.8 . . ?
C1 C6 C5 119.1(13) . . ?
C1 C6 H6A 120.5 . . ?
C5 C6 H6A 120.5 . . ?
C8 C7 N3 123.7(10) . . ?
C12 C7 N3 117.8(9) . . ?
C12 C7 C8 118.5(10) . . ?
C7 C8 H8 119.7 . . ?
C9 C8 C7 120.7(11) . . ?
C9 C8 H8 119.7 . . ?
C8 C9 H9 120.0 . . ?
C8 C9 C10 119.9(11) . . ?
C10 C9 H9 120.0 . . ?
C9 C10 H10 119.7 . . ?
C11 C10 C9 120.7(11) . . ?
C11 C10 H10 119.7 . . ?
C10 C11 H11 120.2 . . ?
C10 C11 C12 119.6(12) . . ?
C12 C11 H11 120.2 . . ?
C7 C12 N4 116.4(9) . . ?
C11 C12 N4 123.0(10) . . ?
C11 C12 C7 120.6(10) . . ?
O1 C13 N4 125.7(9) . . ?
O1 C13 C14 121.0(9) . . ?
N4 C13 C14 113.2(8) . . ?
N5 C14 C13 116.4(8) . . ?
N5 C14 C15 124.2(8) . . ?
C15 C14 C13 119.4(9) . . ?
C14 C15 H15 120.9 . . ?
C16 C15 C14 118.2(9) . . ?
C16 C15 H15 120.9 . . ?
C15 C16 H16 121.0 . . ?
C17 C16 C15 118.1(10) . . ?
C17 C16 H16 121.0 . . ?
C16 C17 H17 119.7 . . ?
C16 C17 C18 120.5(9) . . ?
C18 C17 H17 119.7 . . ?
N5 C18 C17 122.0(9) . . ?
N5 C18 C19 118.7(8) . . ?
C17 C18 C19 119.3(8) . . ?
O2 C19 N6 124.5(9) . . ?
O2 C19 C18 120.9(9) . . ?
N6 C19 C18 114.6(7) . . ?
N6 C20 C21 122.8(9) . . ?
N6 C20 C25 119.9(8) . . ?
C21 C20 C25 117.4(9) . . ?
C20 C21 H21 120.3 . . ?
C22 C21 C20 119.4(9) . . ?
C22 C21 H21 120.3 . . ?
C21 C22 H22 119.1 . . ?
C23 C22 C21 121.8(9) . . ?
C23 C22 H22 119.1 . . ?
C22 C23 H23 119.7 . . ?
C22 C23 C24 120.5(9) . . ?
C24 C23 H23 119.7 . . ?
C23 C24 H24 120.3 . . ?
C23 C24 C25 119.4(9) . . ?
C25 C24 H24 120.3 . . ?
C20 C25 N7 114.9(8) . . ?
C24 C25 N7 123.5(8) . . ?
C24 C25 C20 121.6(8) . . ?
N8 C26 C27 114.9(9) . . ?
C31 C26 N8 124.3(9) . . ?
C31 C26 C27 120.8(9) . . ?
N9 C27 C26 120.4(9) . . ?
N9 C27 C28 122.7(9) . . ?
C28 C27 C26 116.9(10) . . ?
C27 C28 H28 119.4 . . ?
C29 C28 C27 121.2(10) . . ?
C29 C28 H28 119.4 . . ?
C28 C29 H29 118.9 . . ?
C28 C29 C30 122.3(10) . . ?
C30 C29 H29 118.9 . . ?
C29 C30 H30 120.6 . . ?
C31 C30 C29 118.7(11) . . ?
C31 C30 H30 120.6 . . ?
C26 C31 H31 120.1 . . ?
C30 C31 C26 119.9(10) . . ?
C30 C31 H31 120.1 . . ?

loop_
_geom_bond_atom_site_label_1
_geom_bond_atom_site_label_2
_geom_bond_distance
_geom_bond_site_symmetry_2
_geom_bond_publ_flag
Cl1 C32 1.764(13) . ?
Cl2 C32 1.757(14) . ?
C32 H32A 0.9900 . ?
C32 H32B 0.9900 . ?
O1 C13 1.225(11) . ?
O2 C19 1.210(10) . ?
N1 H1A 0.8962 . ?
N1 H1B 0.8973 . ?
N1 C3 1.403(15) . ?
N2 N3 1.262(11) . ?
N2 C4 1.400(13) . ?
N3 C7 1.432(12) . ?
N4 H4 0.8800 . ?
N4 C12 1.421(12) . ?
N4 C13 1.355(13) . ?
N5 C14 1.343(12) . ?
N5 C18 1.345(12) . ?
N6 H6 0.8800 . ?
N6 C19 1.359(11) . ?
N6 C20 1.395(11) . ?
N7 N8 1.268(10) . ?
N7 C25 1.449(11) . ?
N8 C26 1.431(12) . ?
N9 H9A 0.8802 . ?
N9 H9B 0.8801 . ?
N9 C27 1.370(13) . ?
C1 H1 0.9500 . ?
C1 C2 1.409(18) . ?
C1 C6 1.376(18) . ?
C2 H2 0.9500 . ?
C2 C3 1.384(17) . ?
C3 C4 1.404(15) . ?
C4 C5 1.403(15) . ?
C5 H5 0.9500 . ?
C5 C6 1.400(15) . ?
C6 H6A 0.9500 . ?
C7 C8 1.400(13) . ?
C7 C12 1.386(14) . ?
C8 H8 0.9500 . ?
C8 C9 1.363(15) . ?
C9 H9 0.9500 . ?
C9 C10 1.379(16) . ?
C10 H10 0.9500 . ?
C10 C11 1.371(15) . ?
C11 H11 0.9500 . ?
C11 C12 1.382(14) . ?
C13 C14 1.513(13) . ?
C14 C15 1.394(12) . ?
C15 H15 0.9500 . ?
C15 C16 1.383(14) . ?
C16 H16 0.9500 . ?
C16 C17 1.380(14) . ?
C17 H17 0.9500 . ?
C17 C18 1.390(13) . ?
C18 C19 1.499(13) . ?
C20 C21 1.403(12) . ?
C20 C25 1.414(13) . ?
C21 H21 0.9500 . ?
C21 C22 1.401(14) . ?
C22 H22 0.9500 . ?
C22 C23 1.357(14) . ?
C23 H23 0.9500 . ?
C23 C24 1.367(13) . ?
C24 H24 0.9500 . ?
C24 C25 1.394(13) . ?
C26 C27 1.439(13) . ?
C26 C31 1.394(14) . ?
C27 C28 1.379(14) . ?
C28 H28 0.9500 . ?
C28 C29 1.357(16) . ?
C29 H29 0.9500 . ?
C29 C30 1.392(15) . ?
C30 H30 0.9500 . ?
C30 C31 1.372(14) . ?
C31 H31 0.9500 . ?

loop_
_geom_torsion_atom_site_label_1
_geom_torsion_atom_site_label_2
_geom_torsion_atom_site_label_3
_geom_torsion_atom_site_label_4
_geom_torsion
_geom_torsion_site_symmetry_1
_geom_torsion_site_symmetry_2
_geom_torsion_site_symmetry_3
_geom_torsion_site_symmetry_4
_geom_torsion_publ_flag
O1 C13 C14 N5 -164.6(9) . . . . ?
O1 C13 C14 C15 16.7(15) . . . . ?
N1 C3 C4 N2 -2.3(16) . . . . ?
N1 C3 C4 C5 178.0(10) . . . . ?
N2 N3 C7 C8 8.2(14) . . . . ?
N2 N3 C7 C12 -173.1(9) . . . . ?
N2 C4 C5 C6 179.4(10) . . . . ?
N3 N2 C4 C3 -170.5(10) . . . . ?
N3 N2 C4 C5 9.2(15) . . . . ?
N3 C7 C8 C9 -179.9(10) . . . . ?
N3 C7 C12 N4 2.5(13) . . . . ?
N3 C7 C12 C11 -178.4(9) . . . . ?
N4 C13 C14 N5 17.7(13) . . . . ?
N4 C13 C14 C15 -160.9(9) . . . . ?
N5 C14 C15 C16 -2.1(15) . . . . ?
N5 C18 C19 O2 -177.4(9) . . . . ?
N5 C18 C19 N6 2.9(13) . . . . ?
N6 C20 C21 C22 178.8(10) . . . . ?
N6 C20 C25 N7 0.3(13) . . . . ?
N6 C20 C25 C24 -178.5(9) . . . . ?
N7 N8 C26 C27 -168.2(9) . . . . ?
N7 N8 C26 C31 10.7(15) . . . . ?
N8 N7 C25 C20 -165.9(9) . . . . ?
N8 N7 C25 C24 12.9(13) . . . . ?
N8 C26 C27 N9 -6.4(15) . . . . ?
N8 C26 C27 C28 175.6(9) . . . . ?
N8 C26 C31 C30 -178.1(9) . . . . ?
N9 C27 C28 C29 -176.1(11) . . . . ?
C1 C2 C3 N1 -177.8(10) . . . . ?
C1 C2 C3 C4 -0.6(19) . . . . ?
C2 C1 C6 C5 -0.8(19) . . . . ?
C2 C3 C4 N2 -179.6(10) . . . . ?
C2 C3 C4 C5 0.7(17) . . . . ?
C3 C4 C5 C6 -0.9(17) . . . . ?
C4 N2 N3 C7 -179.2(8) . . . . ?
C4 C5 C6 C1 0.9(18) . . . . ?
C6 C1 C2 C3 0.7(19) . . . . ?
C7 C8 C9 C10 -2.2(18) . . . . ?
C8 C7 C12 N4 -178.7(9) . . . . ?
C8 C7 C12 C11 0.4(15) . . . . ?
C8 C9 C10 C11 1.4(19) . . . . ?
C9 C10 C11 C12 0.4(18) . . . . ?
C10 C11 C12 N4 177.8(10) . . . . ?
C10 C11 C12 C7 -1.2(16) . . . . ?
C12 N4 C13 O1 -7.0(17) . . . . ?
C12 N4 C13 C14 170.5(9) . . . . ?
C12 C7 C8 C9 1.4(16) . . . . ?
C13 N4 C12 C7 -167.0(10) . . . . ?
C13 N4 C12 C11 13.9(16) . . . . ?
C13 C14 C15 C16 176.5(9) . . . . ?
C14 N5 C18 C17 2.2(14) . . . . ?
C14 N5 C18 C19 -178.1(8) . . . . ?
C14 C15 C16 C17 2.4(15) . . . . ?
C15 C16 C17 C18 -0.6(16) . . . . ?
C16 C17 C18 N5 -1.8(16) . . . . ?
C16 C17 C18 C19 178.5(9) . . . . ?
C17 C18 C19 O2 2.3(15) . . . . ?
C17 C18 C19 N6 -177.4(9) . . . . ?
C18 N5 C14 C13 -178.9(9) . . . . ?
C18 N5 C14 C15 -0.3(14) . . . . ?
C19 N6 C20 C21 10.9(16) . . . . ?
C19 N6 C20 C25 -169.9(9) . . . . ?
C20 N6 C19 O2 0.2(17) . . . . ?
C20 N6 C19 C18 179.8(9) . . . . ?
C20 C21 C22 C23 0.3(16) . . . . ?
C21 C20 C25 N7 179.6(8) . . . . ?
C21 C20 C25 C24 0.8(14) . . . . ?
C21 C22 C23 C24 -0.5(16) . . . . ?
C22 C23 C24 C25 0.8(16) . . . . ?
C23 C24 C25 N7 -179.7(9) . . . . ?
C23 C24 C25 C20 -0.9(15) . . . . ?
C25 N7 N8 C26 180.0(8) . . . . ?
C25 C20 C21 C22 -0.4(14) . . . . ?
C26 C27 C28 C29 1.8(17) . . . . ?
C27 C26 C31 C30 0.8(15) . . . . ?
C27 C28 C29 C30 2.3(19) . . . . ?
C28 C29 C30 C31 -4.9(17) . . . . ?
C29 C30 C31 C26 3.3(15) . . . . ?
C31 C26 C27 N9 174.7(10) . . . . ?
C31 C26 C27 C28 -3.3(16) . . . . ?
